data_7113281
loop_
_publ_author_name
'Sreekanth, B. R.'
'Vishweshwar, Peddy'
'Vyas, K.'

_publ_section_title
;
 Supramolecular synthon polymorphism in 2 : 1 co-crystal of
 4-hydroxybenzoic acid and 2,3,5,6-tetramethylpyrazine
;
_journal_coden_ASTM CHCOFS
_journal_issue 23
_journal_name_full
;
 Chemical Communications (Cambridge, United Kingdom)
;
_journal_page_first 2375
_journal_page_last 2377
_journal_paper_doi 10.1039/b700082k
_journal_year 2007
_chemical_formula_moiety 'C8 H12 N2, 2(C7 H6 O3)'
_chemical_formula_sum 'C22 H24 N2 O6'
_chemical_formula_weight 412.44
_space_group_IT_number 14
_symmetry_cell_setting monoclinic
_symmetry_Int_Tables_number 14
_symmetry_space_group_name_Hall '-P 2ybc'
_symmetry_space_group_name_H-M 'P 1 21/c 1'
_cell_angle_alpha 90
_cell_angle_beta 109.904(4)
_cell_angle_gamma 90
_cell_formula_units_Z 2
_cell_length_a 10.5495(11)
_cell_length_b 10.3154(9)
_cell_length_c 10.2205(11)
_cell_measurement_reflns_used 3714
_cell_measurement_temperature 298
_cell_measurement_theta_max 27.5
_cell_measurement_theta_min 2.1
_cell_volume 1045.78(18)
_computing_cell_refinement CrystalClear
_computing_data_collection CrystalClear
_computing_data_reduction CrystalStructure
_computing_molecular_graphics 'X-Seed 2.0'
_computing_publication_material 'CrystalStructure 3.6.0'
_computing_structure_refinement CRYSTALS
_computing_structure_solution SIR92
_diffrn_detector_area_resol_mean 7.31
_diffrn_measured_fraction_theta_full 0.9835
_diffrn_measured_fraction_theta_max 0.9835
_diffrn_measurement_device_type 'Rigaku Mercury'
_diffrn_measurement_method \w
_diffrn_radiation_type 'Mo K\a'
_diffrn_radiation_wavelength 0.7107
_diffrn_reflns_av_R_equivalents 0.041
_diffrn_reflns_limit_h_max 13
_diffrn_reflns_limit_h_min -13
_diffrn_reflns_limit_k_max 13
_diffrn_reflns_limit_k_min -13
_diffrn_reflns_limit_l_max 12
_diffrn_reflns_limit_l_min -13
_diffrn_reflns_number 12161
_diffrn_reflns_theta_full 27.49
_diffrn_reflns_theta_max 27.49
_exptl_absorpt_coefficient_mu 0.096
_exptl_absorpt_correction_T_max 0.986
_exptl_absorpt_correction_T_min 0.953
_exptl_absorpt_correction_type multi-scan
_exptl_absorpt_process_details 'Jacobson, R. (1998) Private communication'
_exptl_crystal_colour colourless
_exptl_crystal_density_diffrn 1.310
_exptl_crystal_density_method 'not measured'
_exptl_crystal_description block
_exptl_crystal_F_000 436.00
_exptl_crystal_size_max 0.50
_exptl_crystal_size_mid 0.42
_exptl_crystal_size_min 0.15
_refine_diff_density_max 0.31
_refine_diff_density_min -0.32
_refine_ls_extinction_coef 72.4(16)
_refine_ls_extinction_method 'Larson (1970) Crystallographic Computing eq. 22'
_refine_ls_goodness_of_fit_ref 1.070
_refine_ls_hydrogen_treatment mixed
_refine_ls_number_parameters 155
_refine_ls_number_reflns 2371
_refine_ls_R_factor_gt 0.0500
_refine_ls_shift/su_max 0.0000
_refine_ls_structure_factor_coef Fsqd
_refine_ls_weighting_details
;
Chebychev polynomial with 3 parameters (Carruthers & Watkin, 1979)
2621.9300 3565.3300 955.7050
;
_refine_ls_weighting_scheme calc
_refine_ls_wR_factor_ref 0.0740
_reflns_number_gt 1382
_reflns_number_total 2371
_reflns_threshold_expression F^2^>2.0\s(F^2^)
_cod_duplicate_entry 7101970
_cod_data_source_file b700082k.txt
_cod_data_source_block 4HBA_TMP_form_2
_cod_original_cell_volume 1045.8(2)
_cod_original_formula_sum 'C22 H24 N2 O6 '
_cod_database_code 7113281

loop_
_symmetry_equiv_pos_site_id
_symmetry_equiv_pos_as_xyz
1 +X,+Y,+Z
2 -X,1/2+Y,1/2-Z
3 -X,-Y,-Z
4 +X,1/2-Y,1/2+Z

loop_
_atom_site_aniso_label
_atom_site_aniso_U_11
_atom_site_aniso_U_22
_atom_site_aniso_U_33
_atom_site_aniso_U_23
_atom_site_aniso_U_13
_atom_site_aniso_U_12
N1 0.0439(9) 0.0437(9) 0.0478(9) 0.0052(7) 0.0162(7) 0.0043(7)
C8 0.0419(10) 0.0490(11) 0.0410(10) 0.0016(9) 0.0122(8) 0.0031(9)
C9 0.0368(9) 0.0461(11) 0.0476(11) 0.0000(9) 0.0147(8) 0.0009(8)
C10 0.075(2) 0.070(2) 0.0512(13) 0.0005(12) 0.0026(11) 0.0043(13)
C11 0.0610(10) 0.0475(12) 0.072(2) -0.0073(11) 0.0221(11) -0.0038(10)
O1 0.0599(9) 0.0570(9) 0.0651(10) 0.0163(8) 0.0342(7) 0.0185(7)
O2 0.0506(8) 0.0622(9) 0.0478(8) 0.0103(7) 0.0199(6) 0.0043(7)
O3 0.0647(10) 0.0622(10) 0.0606(9) 0.0203(8) 0.0342(8) 0.0216(8)
C1 0.0359(9) 0.0401(10) 0.0411(10) -0.0019(8) 0.0119(7) -0.0034(7)
C2 0.0469(10) 0.0491(11) 0.0377(9) 0.0004(8) 0.0174(8) 0.0006(9)
C3 0.0454(10) 0.0510(11) 0.0451(10) 0.0002(9) 0.0211(8) 0.0077(9)
C4 0.0423(10) 0.0456(11) 0.0471(11) 0.0034(9) 0.0170(8) 0.0020(9)
C5 0.0518(11) 0.0575(12) 0.0443(11) 0.0085(10) 0.0251(9) 0.0041(10)
C6 0.0441(10) 0.0503(11) 0.0500(11) 0.0029(9) 0.0250(9) 0.0042(9)
C7 0.0389(10) 0.0444(11) 0.0427(10) -0.0023(8) 0.0153(8) -0.0064(8)

loop_
_atom_site_label
_atom_site_type_symbol
_atom_site_thermal_displace_type
_atom_site_fract_x
_atom_site_fract_y
_atom_site_fract_z
_atom_site_occupancy
_atom_site_U_iso_or_equiv
_atom_site_calc_flag
_atom_site_refinement_flags
N1 N Uani 0.4586(2) 0.1084(2) 0.4201(2) 1.000 0.0450(5) . .
C8 C Uani 0.4152(2) -0.0083(2) 0.3674(2) 1.000 0.0445(6) . .
C9 C Uani 0.4568(2) -0.1194(2) 0.4478(2) 1.000 0.0434(6) . .
C10 C Uani 0.3201(2) -0.0130(2) 0.2197(2) 1.000 0.0703(10) . .
C11 C Uani 0.4137(2) -0.2526(2) 0.3942(2) 1.000 0.0603(8) . .
O1 O Uani 0.35820(10) 0.3258(2) 0.2732(2) 1.000 0.0574(5) . .
O2 O Uani 0.24745(13) 0.33630(10) 0.42240(10) 1.000 0.0527(5) . .
O3 O Uani -0.0336(2) 0.7861(2) -0.0030(2) 1.000 0.0592(6) . .
C1 C Uani 0.1904(2) 0.4857(2) 0.2347(2) 1.000 0.0393(6) . .
C2 C Uani 0.0998(2) 0.5532(2) 0.2805(2) 1.000 0.0438(6) . .
C3 C Uani 0.0246(2) 0.6539(2) 0.2030(2) 1.000 0.0457(6) . .
C4 C Uani 0.0404(2) 0.6890(2) 0.0785(2) 1.000 0.0445(6) . .
C5 C Uani 0.1329(2) 0.6242(2) 0.0332(2) 1.000 0.0490(7) . .
C6 C Uani 0.2069(2) 0.5234(2) 0.1101(2) 1.000 0.0458(6) . .
C7 C Uani 0.2658(2) 0.3770(2) 0.3174(2) 1.000 0.0416(6) . .
H101 H Uiso 0.36980 -0.02160 0.15820 1.000 0.0790 calc R
H102 H Uiso 0.26170 -0.08540 0.20900 1.000 0.0790 calc R
H103 H Uiso 0.26820 0.06440 0.19860 1.000 0.0790 calc R
H111 H Uiso 0.47640 -0.28680 0.35510 1.000 0.0730 calc R
H112 H Uiso 0.41130 -0.30640 0.46880 1.000 0.0730 calc R
H113 H Uiso 0.32660 -0.24970 0.32510 1.000 0.0730 calc R
H1 H Uiso 0.388(3) 0.238(3) 0.324(3) 1.000 0.128(11) d .
H2 H Uiso 0.08860 0.52920 0.36560 1.000 0.0540 calc R
H3 H Uiso -0.03700 0.69990 0.23530 1.000 0.0570 calc R
H5 H Uiso 0.14610 0.65020 -0.05040 1.000 0.0620 calc R
H6 H Uiso 0.26900 0.47790 0.07800 1.000 0.0580 calc R
H30 H Uiso -0.100(3) 0.812(3) 0.028(3) 1.000 0.105(10) d .

loop_
_atom_type_symbol
_atom_type_description
_atom_type_scat_dispersion_real
_atom_type_scat_dispersion_imag
_atom_type_scat_source
C C 0.003 0.002
;
International Tables for Crystallography
(1992, Vol. C, Tables 4.2.6.8 and 6.1.1.4)
;
H H 0.000 0.000
;
International Tables for Crystallography
(1992, Vol. C, Table 6.1.1.4)
;
N N 0.006 0.003
;
International Tables for Crystallography
(1992, Vol. C, Tables 4.2.6.8 and 6.1.1.4)
;
O O 0.011 0.006
;
International Tables for Crystallography
(1992, Vol. C, Tables 4.2.6.8 and 6.1.1.4)
;

loop_
_geom_angle_atom_site_label_1
_geom_angle_atom_site_label_2
_geom_angle_atom_site_label_3
_geom_angle
_geom_angle_site_symmetry_1
_geom_angle_site_symmetry_3
_geom_angle_publ_flag
C7 O1 H1 108.2(18) . . no
C4 O3 H30 110.7(19) . . no
C8 N1 C9 120.01(19) . 3_656 no
C9 C8 C10 122.37(18) . . no
N1 C8 C10 117.05(18) . . no
N1 C8 C9 120.58(19) . . no
N1 C9 C8 119.41(19) 3_656 . no
N1 C9 C11 117.46(18) 3_656 . no
C8 C9 C11 123.12(18) . . no
C8 C10 H103 110.00 . . no
C8 C10 H101 110.00 . . no
C8 C10 H102 109.00 . . no
H102 C10 H103 109.00 . . no
H101 C10 H102 109.00 . . no
H101 C10 H103 109.00 . . no
C9 C11 H111 109.00 . . no
H111 C11 H112 109.00 . . no
C9 C11 H112 109.00 . . no
C9 C11 H113 110.00 . . no
H112 C11 H113 109.00 . . no
H111 C11 H113 110.00 . . no
C2 C1 C7 119.40(18) . . no
C6 C1 C7 121.80(19) . . no
C2 C1 C6 118.81(19) . . no
C1 C2 C3 120.76(19) . . no
C2 C3 C4 119.8(2) . . no
O3 C4 C3 122.0(2) . . no
C3 C4 C5 119.93(19) . . no
O3 C4 C5 118.13(19) . . no
C4 C5 C6 120.07(19) . . no
C1 C6 C5 120.6(2) . . no
O2 C7 C1 123.36(19) . . no
O1 C7 O2 121.22(19) . . no
O1 C7 C1 115.41(18) . . no
C1 C2 H2 120.00 . . no
C3 C2 H2 120.00 . . no
C2 C3 H3 120.00 . . no
C4 C3 H3 120.00 . . no
C4 C5 H5 120.00 . . no
C6 C5 H5 120.00 . . no
C1 C6 H6 119.00 . . no
C5 C6 H6 120.00 . . no

loop_
_geom_bond_atom_site_label_1
_geom_bond_atom_site_label_2
_geom_bond_distance
_geom_bond_site_symmetry_2
_geom_bond_publ_flag
O1 C7 1.316(3) . no
O2 C7 1.228(2) . no
O3 C4 1.365(3) . no
O1 H1 1.04(3) . no
O3 H30 0.90(3) . no
N1 C9 1.346(3) 3_656 no
N1 C8 1.335(3) . no
C8 C9 1.391(3) . no
C8 C10 1.502(3) . no
C9 C11 1.492(3) . no
C10 H101 0.9500 . no
C10 H103 0.9500 . no
C10 H102 0.9500 . no
C11 H112 0.9500 . no
C11 H113 0.9500 . no
C11 H111 0.9500 . no
C1 C7 1.465(3) . no
C1 C2 1.386(3) . no
C1 C6 1.398(3) . no
C2 C3 1.381(3) . no
C3 C4 1.387(3) . no
C4 C5 1.386(3) . no
C5 C6 1.375(3) . no
C2 H2 0.9500 . no
C3 H3 0.9500 . no
C5 H5 0.9500 . no
C6 H6 0.9500 . no

loop_
_geom_hbond_atom_site_label_D
_geom_hbond_atom_site_label_H
_geom_hbond_atom_site_label_A
_geom_hbond_distance_DH
_geom_hbond_distance_HA
_geom_hbond_distance_DA
_geom_hbond_angle_DHA
_geom_hbond_site_symmetry_A
_geom_hbond_publ_flag
O1 H1 N1 1.04(3) 1.68(3) 2.706(3) 171(2) . yes
O3 H30 O2 0.90(3) 1.81(3) 2.702(3) 170(3) 2_555 yes

loop_
_geom_torsion_atom_site_label_1
_geom_torsion_atom_site_label_2
_geom_torsion_atom_site_label_3
_geom_torsion_atom_site_label_4
_geom_torsion
_geom_torsion_site_symmetry_1
_geom_torsion_site_symmetry_3
_geom_torsion_site_symmetry_4
_geom_torsion_publ_flag
C9 N1 C8 C9 -0.1(3) 3_656 . . no
C9 N1 C8 C10 179.5(2) 3_656 . . no
C8 N1 C9 C8 0.1(3) . 3_656 3_656 no
C8 N1 C9 C11 -179.0(2) . 3_656 3_656 no
N1 C8 C9 C11 -179.0(2) . . . no
N1 C8 C9 N1 0.1(3) . . 3_656 no
C10 C8 C9 C11 1.5(3) . . . no
C10 C8 C9 N1 -179.5(2) . . 3_656 no
C6 C1 C2 C3 1.6(3) . . . no
C7 C1 C2 C3 -178.3(2) . . . no
C2 C1 C6 C5 -1.1(3) . . . no
C7 C1 C6 C5 178.7(2) . . . no
C2 C1 C7 O1 -174.15(19) . . . no
C2 C1 C7 O2 4.6(3) . . . no
C6 C1 C7 O1 6.0(3) . . . no
C6 C1 C7 O2 -175.21(19) . . . no
C1 C2 C3 C4 -0.6(3) . . . no
C2 C3 C4 O3 178.7(2) . . . no
C2 C3 C4 C5 -0.9(3) . . . no
O3 C4 C5 C6 -178.2(2) . . . no
C3 C4 C5 C6 1.4(3) . . . no
C4 C5 C6 C1 -0.4(3) . . . no
